data_4133804
loop_
_publ_author_name
'Stauber, Julia M.'
'Qian, Elaine Anne'
'Han, Yanxiao'
'Rheingold, Arnold L.'
'Kr\'al, Petr'
'Fujita, Daishi'
'Spokoyny, Alexander M.'

_publ_section_title
;
 An Organometallic Strategy for Assembling Atomically Precise Hybrid
 Nanomaterials.
;
_journal_name_full 'Journal of the American Chemical Society'
_journal_paper_doi 10.1021/jacs.9b10770
_journal_year 2019
_chemical_formula_moiety 'C84 H72 B12 I12 O12'
_chemical_formula_sum 'C84 H72 B12 I12 O12'
_chemical_formula_weight 2925.93
_space_group_crystal_system triclinic
_space_group_IT_number 2
_space_group_name_Hall '-P 1'
_space_group_name_H-M_alt 'P -1'
_atom_sites_solution_hydrogens geom
_atom_sites_solution_primary direct
_audit_creation_date 2018-09-20
_audit_creation_method
;
Olex2 1.2-beta
(compiled 2018.05.29 svn.r3508 for OlexSys, GUI svn.r5506)
;
_cell_angle_alpha 113.864(3)
_cell_angle_beta 90.520(3)
_cell_angle_gamma 109.249(3)
_cell_formula_units_Z 1
_cell_length_a 10.6995(10)
_cell_length_b 15.7093(14)
_cell_length_c 16.1872(14)
_cell_measurement_reflns_used 8558
_cell_measurement_temperature 100
_cell_measurement_theta_max 25.378
_cell_measurement_theta_min 2.301
_cell_volume 2316.9(4)
_computing_cell_refinement 'SAINT V8.38A (?, 2016)'
_computing_data_collection 'APEX2 v2014.11-0 (Bruker, 2014)'
_computing_data_reduction 'SAINT V8.38A (?, 2016)'
_computing_molecular_graphics 'Olex2 (Dolomanov et al., 2009)'
_computing_publication_material 'Olex2 (Dolomanov et al., 2009)'
_computing_structure_refinement 'ShelXL (Sheldrick, 2015)'
_computing_structure_solution 'ShelXT (Sheldrick, 2015)'
_diffrn_ambient_temperature 100.0
_diffrn_detector 'Bruker APEX-II CCD'
_diffrn_detector_area_resol_mean 7.9
_diffrn_detector_type 'CCD Area Detector'
_diffrn_measured_fraction_theta_full 0.998
_diffrn_measured_fraction_theta_max 0.994
_diffrn_measurement_device 'Kappa Four-Circle Diffractometer'
_diffrn_measurement_device_type 'Bruker APEX-II CCD'
_diffrn_measurement_method '\f and \w scans'
_diffrn_radiation_monochromator graphite
_diffrn_radiation_probe x-ray
_diffrn_radiation_type MoK\a
_diffrn_radiation_wavelength 0.71073
_diffrn_reflns_av_R_equivalents 0.0395
_diffrn_reflns_av_unetI/netI 0.0484
_diffrn_reflns_Laue_measured_fraction_full 0.998
_diffrn_reflns_Laue_measured_fraction_max 0.994
_diffrn_reflns_limit_h_max 12
_diffrn_reflns_limit_h_min -12
_diffrn_reflns_limit_k_max 18
_diffrn_reflns_limit_k_min -18
_diffrn_reflns_limit_l_max 18
_diffrn_reflns_limit_l_min -19
_diffrn_reflns_number 25884
_diffrn_reflns_point_group_measured_fraction_full 0.998
_diffrn_reflns_point_group_measured_fraction_max 0.994
_diffrn_reflns_theta_full 25.242
_diffrn_reflns_theta_max 25.405
_diffrn_reflns_theta_min 2.056
_diffrn_source 'sealed tube'
_diffrn_source_type fine-focus
_diffrn_standards_number 0
_exptl_absorpt_coefficient_mu 4.068
_exptl_absorpt_correction_T_max 0.1480
_exptl_absorpt_correction_T_min 0.0945
_exptl_absorpt_correction_type multi-scan
_exptl_absorpt_process_details
'SADABS-2016/2 (Bruker,2016/2) was used for absorption correction. wR2(int) was 0.0970 before and 0.0451 after correction. The Ratio of minimum to maximum transmission is 0.6385. The \l/2 correction factor is Not present.'
_exptl_crystal_colour brown
_exptl_crystal_colour_primary brown
_exptl_crystal_density_diffrn 2.097
_exptl_crystal_description plate
_exptl_crystal_F_000 1368
_exptl_crystal_size_max 0.33
_exptl_crystal_size_mid 0.29
_exptl_crystal_size_min 0.08
_refine_diff_density_max 1.045
_refine_diff_density_min -0.976
_refine_diff_density_rms 0.126
_refine_ls_extinction_method none
_refine_ls_goodness_of_fit_ref 1.022
_refine_ls_hydrogen_treatment constr
_refine_ls_matrix_type full
_refine_ls_number_parameters 541
_refine_ls_number_reflns 8477
_refine_ls_number_restraints 0
_refine_ls_restrained_S_all 1.022
_refine_ls_R_factor_all 0.0462
_refine_ls_R_factor_gt 0.0308
_refine_ls_shift/su_max 0.001
_refine_ls_shift/su_mean 0.000
_refine_ls_structure_factor_coef Fsqd
_refine_ls_weighting_details 'w=1/[\s^2^(Fo^2^)+(0.0245P)^2^+0.4034P] where P=(Fo^2^+2Fc^2^)/3'
_refine_ls_weighting_scheme calc
_refine_ls_wR_factor_gt 0.0593
_refine_ls_wR_factor_ref 0.0640
_reflns_Friedel_coverage 0.000
_reflns_number_gt 6705
_reflns_number_total 8477
_reflns_threshold_expression 'I > 2\s(I)'
_cod_data_source_file ja9b10770_si_002.cif
_cod_data_source_block spok118_0m_a
_cod_depositor_comments
;
The following automatic conversions were performed:

data item '_diffrn_radiation_probe' value 'X-ray' was changed to
'x-ray' in accordance with the
/home/data/users/saulius/crontab/automatic-downloads/rss-feeds/ACS/lib/dictionaries/cif_core.dic
dictionary named 'cif_core.dic' version 2.4.2 last updated on
2011-04-26.

Automatic conversion script
Id: cif_fix_values 7556 2019-12-06 15:28:31Z antanas 
;
_cod_database_code 4133804
_shelx_shelxl_version_number 2016/6
_shelx_space_group_comment
;
The symmetry employed for this shelxl refinement is uniquely defined
by the following loop, which should always be used as a source of
symmetry information in preference to the above space-group names.
They are only intended as comments.
;
_shelx_estimated_absorpt_t_max 0.737
_shelx_estimated_absorpt_t_min 0.347
_olex2_refinement_description
;
1. Fixed Uiso
 At 1.2 times of:
  All C(H) groups, All C(H,H) groups
2.a Secondary CH2 refined with riding coordinates:
 C1(H1A,H1B), C8(H8A,H8B), C15(H15A,H15B), C22(H22A,H22B), C29(H29A,H29B),
 C36(H36A,H36B)
2.b Aromatic/amide H refined with riding coordinates:
 C3(H3), C4(H4), C6(H6), C7(H7), C10(H10), C11(H11), C13(H13), C14(H14),
 C17(H17), C18(H18), C20(H20), C21(H21), C24(H24), C25(H25), C27(H27), C28(H28),
  C31(H31), C32(H32), C34(H34), C35(H35), C38(H38), C39(H39), C41(H41), C42(H42)
;
_olex2_submission_special_instructions 'No special instructions were received'

loop_
_space_group_symop_operation_xyz
'x, y, z'
'-x, -y, -z'

loop_
_atom_site_label
_atom_site_type_symbol
_atom_site_fract_x
_atom_site_fract_y
_atom_site_fract_z
_atom_site_U_iso_or_equiv
_atom_site_adp_type
_atom_site_occupancy
_atom_site_site_symmetry_order
_atom_site_calc_flag
_atom_site_refinement_flags_posn
I1 I 0.65210(4) 0.44753(2) 0.06814(2) 0.03460(10) Uani 1 1 d .
I2 I 0.39173(3) 0.31505(2) 0.25952(2) 0.02749(9) Uani 1 1 d .
I3 I 0.61612(4) 0.83480(2) 1.02994(2) 0.02758(9) Uani 1 1 d .
I4 I -0.19396(3) 0.35544(2) 0.29852(2) 0.03287(10) Uani 1 1 d .
I5 I -0.00642(3) 1.14266(3) 0.13661(2) 0.03122(9) Uani 1 1 d .
I6 I -0.03427(3) 0.30953(2) 0.01895(2) 0.02665(9) Uani 1 1 d .
O1 O 0.6795(3) 0.9269(2) 0.35427(19) 0.0149(7) Uani 1 1 d .
O2 O 0.5745(3) 0.8199(2) 0.49031(19) 0.0151(7) Uani 1 1 d .
O3 O 0.5524(3) 0.9897(2) 0.68517(19) 0.0146(7) Uani 1 1 d .
O4 O 0.2800(3) 0.83798(19) 0.53935(19) 0.0134(7) Uani 1 1 d .
O5 O 0.2015(3) 0.9559(2) 0.42454(19) 0.0158(7) Uani 1 1 d .
O6 O 0.3499(3) 0.79735(19) 0.33118(18) 0.0128(6) Uani 1 1 d .
C1 C 0.7853(4) 0.8946(3) 0.3699(3) 0.0171(10) Uani 1 1 d .
H1A H 0.789868 0.896654 0.431810 0.020 Uiso 1 1 calc R
H1B H 0.872515 0.940281 0.366522 0.020 Uiso 1 1 calc R
C2 C 0.7588(4) 0.7897(3) 0.2989(3) 0.0160(10) Uani 1 1 d .
C3 C 0.7607(5) 0.7149(3) 0.3229(3) 0.0210(11) Uani 1 1 d .
H3 H 0.779868 0.730196 0.385789 0.025 Uiso 1 1 calc R
C4 C 0.7355(5) 0.6188(3) 0.2577(3) 0.0240(11) Uani 1 1 d .
H4 H 0.739405 0.568791 0.275355 0.029 Uiso 1 1 calc R
C5 C 0.7047(4) 0.5963(3) 0.1668(3) 0.0204(11) Uani 1 1 d .
C6 C 0.7011(5) 0.6685(3) 0.1397(3) 0.0212(11) Uani 1 1 d .
H6 H 0.679491 0.652261 0.076824 0.025 Uiso 1 1 calc R
C7 C 0.7295(4) 0.7648(3) 0.2060(3) 0.0196(11) Uani 1 1 d .
H7 H 0.728958 0.815154 0.187954 0.024 Uiso 1 1 calc R
C8 C 0.5256(4) 0.7664(3) 0.5460(3) 0.0158(10) Uani 1 1 d .
H8A H 0.445426 0.778718 0.570065 0.019 Uiso 1 1 calc R
H8B H 0.595862 0.788838 0.598421 0.019 Uiso 1 1 calc R
C9 C 0.4910(4) 0.6577(3) 0.4850(3) 0.0136(10) Uani 1 1 d .
C10 C 0.3618(4) 0.5993(3) 0.4363(3) 0.0182(10) Uani 1 1 d .
H10 H 0.293507 0.626903 0.446039 0.022 Uiso 1 1 calc R
C11 C 0.3319(5) 0.5006(3) 0.3734(3) 0.0226(11) Uani 1 1 d .
H11 H 0.243068 0.460406 0.341212 0.027 Uiso 1 1 calc R
C12 C 0.4316(5) 0.4614(3) 0.3579(3) 0.0185(10) Uani 1 1 d .
C13 C 0.5611(4) 0.5181(3) 0.4072(3) 0.0191(11) Uani 1 1 d .
H13 H 0.628905 0.490031 0.397497 0.023 Uiso 1 1 calc R
C14 C 0.5895(4) 0.6160(3) 0.4707(3) 0.0190(11) Uani 1 1 d .
H14 H 0.677391 0.655100 0.504920 0.023 Uiso 1 1 calc R
C15 C 0.4526(5) 0.9770(4) 0.7421(3) 0.0203(11) Uani 1 1 d .
H15A H 0.366287 0.926409 0.703309 0.024 Uiso 1 1 calc R
H15B H 0.439043 1.040953 0.775502 0.024 Uiso 1 1 calc R
C16 C 0.4943(4) 0.9443(3) 0.8094(3) 0.0149(10) Uani 1 1 d .
C17 C 0.3980(4) 0.8980(3) 0.8488(3) 0.0153(10) Uani 1 1 d .
H17 H 0.306805 0.887201 0.832242 0.018 Uiso 1 1 calc R
C18 C 0.4304(5) 0.8667(3) 0.9121(3) 0.0201(11) Uani 1 1 d .
H18 H 0.362403 0.833600 0.937760 0.024 Uiso 1 1 calc R
C19 C 0.5635(5) 0.8847(3) 0.9370(3) 0.0170(10) Uani 1 1 d .
C20 C 0.6629(5) 0.9328(3) 0.9008(3) 0.0214(11) Uani 1 1 d .
H20 H 0.754292 0.945403 0.919132 0.026 Uiso 1 1 calc R
C21 C 0.6281(5) 0.9630(3) 0.8370(3) 0.0198(11) Uani 1 1 d .
H21 H 0.696390 0.996704 0.811991 0.024 Uiso 1 1 calc R
C22 C 0.1377(4) 0.8204(3) 0.5346(3) 0.0199(11) Uani 1 1 d .
H22A H 0.114506 0.858760 0.505182 0.024 Uiso 1 1 calc R
H22B H 0.115149 0.843159 0.597187 0.024 Uiso 1 1 calc R
C23 C 0.0586(4) 0.7103(3) 0.4799(3) 0.0163(10) Uani 1 1 d .
C24 C -0.0236(4) 0.6546(3) 0.5194(3) 0.0207(11) Uani 1 1 d .
H24 H -0.031674 0.686181 0.581921 0.025 Uiso 1 1 calc R
C25 C -0.0949(4) 0.5528(3) 0.4689(3) 0.0226(11) Uani 1 1 d .
H25 H -0.151535 0.514584 0.496210 0.027 Uiso 1 1 calc R
C26 C -0.0814(4) 0.5082(3) 0.3776(3) 0.0200(11) Uani 1 1 d .
C27 C 0.0017(5) 0.5625(3) 0.3382(3) 0.0211(11) Uani 1 1 d .
H27 H 0.011320 0.530696 0.275972 0.025 Uiso 1 1 calc R
C28 C 0.0705(4) 0.6625(3) 0.3884(3) 0.0220(11) Uani 1 1 d .
H28 H 0.127354 0.700048 0.360636 0.026 Uiso 1 1 calc R
C29 C 0.1399(4) 0.8977(3) 0.3308(3) 0.0179(10) Uani 1 1 d .
H29A H 0.058411 0.841491 0.325952 0.021 Uiso 1 1 calc R
H29B H 0.202595 0.869134 0.295269 0.021 Uiso 1 1 calc R
C30 C 0.1018(4) 0.9583(3) 0.2902(3) 0.0134(10) Uani 1 1 d .
C31 C 0.1326(4) 1.0603(3) 0.3363(3) 0.0187(10) Uani 1 1 d .
H31 H 0.176756 1.094785 0.398118 0.022 Uiso 1 1 calc R
C32 C 0.1004(4) 1.1128(3) 0.2942(3) 0.0211(11) Uani 1 1 d .
H32 H 0.122694 1.182873 0.326771 0.025 Uiso 1 1 calc R
C33 C 0.0349(4) 1.0624(3) 0.2037(3) 0.0202(11) Uani 1 1 d .
C34 C 0.0006(4) 0.9605(4) 0.1568(3) 0.0235(11) Uani 1 1 d .
H34 H -0.045079 0.925807 0.095332 0.028 Uiso 1 1 calc R
C35 C 0.0338(4) 0.9094(3) 0.2005(3) 0.0196(11) Uani 1 1 d .
H35 H 0.009590 0.839002 0.168464 0.024 Uiso 1 1 calc R
C36 C 0.4152(4) 0.7330(3) 0.2733(3) 0.0173(10) Uani 1 1 d .
H36A H 0.476957 0.723246 0.311602 0.021 Uiso 1 1 calc R
H36B H 0.468338 0.764198 0.236365 0.021 Uiso 1 1 calc R
C37 C 0.3094(4) 0.6338(3) 0.2112(3) 0.0154(10) Uani 1 1 d .
C38 C 0.3333(5) 0.5463(3) 0.1894(3) 0.0201(11) Uani 1 1 d .
H38 H 0.417221 0.549906 0.213488 0.024 Uiso 1 1 calc R
C39 C 0.2383(4) 0.4541(3) 0.1338(3) 0.0197(11) Uani 1 1 d .
H39 H 0.256035 0.394722 0.119432 0.024 Uiso 1 1 calc R
C40 C 0.1157(5) 0.4499(3) 0.0990(3) 0.0184(10) Uani 1 1 d .
C41 C 0.0904(4) 0.5353(3) 0.1173(3) 0.0173(10) Uani 1 1 d .
H41 H 0.006901 0.531309 0.092237 0.021 Uiso 1 1 calc R
C42 C 0.1876(4) 0.6277(3) 0.1727(3) 0.0174(10) Uani 1 1 d .
H42 H 0.171155 0.687055 0.184567 0.021 Uiso 1 1 calc R
B1 B 0.6006(5) 0.9550(3) 0.4221(3) 0.0124(11) Uani 1 1 d .
B2 B 0.5432(5) 0.9007(3) 0.4969(3) 0.0115(11) Uani 1 1 d .
B3 B 0.5217(5) 0.9906(3) 0.6024(3) 0.0133(11) Uani 1 1 d .
B4 B 0.3701(5) 0.9117(3) 0.5224(3) 0.0135(11) Uani 1 1 d .
B5 B 0.4194(5) 0.8864(3) 0.4039(3) 0.0138(11) Uani 1 1 d .
B6 B 0.3338(5) 0.9702(3) 0.4547(3) 0.0113(11) Uani 1 1 d .

loop_
_atom_site_aniso_label
_atom_site_aniso_U_11
_atom_site_aniso_U_22
_atom_site_aniso_U_33
_atom_site_aniso_U_23
_atom_site_aniso_U_13
_atom_site_aniso_U_12
I1 0.0446(2) 0.01785(16) 0.0357(2) 0.00416(15) 0.00784(17) 0.01385(15)
I2 0.0403(2) 0.01449(15) 0.02059(18) 0.00301(13) 0.00060(15) 0.00738(14)
I3 0.0461(2) 0.02340(16) 0.01802(17) 0.01134(14) 0.00051(15) 0.01553(15)
I4 0.0357(2) 0.01691(15) 0.0322(2) 0.00268(15) 0.00251(16) 0.00307(14)
I5 0.0254(2) 0.0425(2) 0.0407(2) 0.02794(17) 0.00524(16) 0.01783(16)
I6 0.0355(2) 0.01348(14) 0.02148(18) 0.00315(13) -0.00636(15) 0.00341(13)
O1 0.0193(17) 0.0172(15) 0.0138(16) 0.0076(13) 0.0076(13) 0.0122(13)
O2 0.0218(18) 0.0135(14) 0.0155(16) 0.0097(13) 0.0064(14) 0.0088(13)
O3 0.0163(17) 0.0178(15) 0.0115(16) 0.0077(13) 0.0043(13) 0.0066(13)
O4 0.0124(17) 0.0112(14) 0.0170(16) 0.0080(13) 0.0016(13) 0.0023(12)
O5 0.0160(17) 0.0175(15) 0.0124(16) 0.0047(13) 0.0014(13) 0.0066(13)
O6 0.0143(16) 0.0103(14) 0.0113(15) 0.0019(12) 0.0032(13) 0.0047(12)
C1 0.016(3) 0.019(2) 0.016(2) 0.007(2) 0.004(2) 0.0071(19)
C2 0.011(2) 0.022(2) 0.019(3) 0.011(2) 0.007(2) 0.0072(19)
C3 0.027(3) 0.027(3) 0.015(2) 0.012(2) 0.002(2) 0.013(2)
C4 0.033(3) 0.023(2) 0.027(3) 0.017(2) 0.009(2) 0.016(2)
C5 0.021(3) 0.015(2) 0.022(3) 0.003(2) 0.009(2) 0.008(2)
C6 0.029(3) 0.023(2) 0.015(2) 0.009(2) 0.008(2) 0.011(2)
C7 0.026(3) 0.017(2) 0.021(3) 0.010(2) 0.007(2) 0.012(2)
C8 0.019(3) 0.015(2) 0.015(2) 0.0079(19) 0.001(2) 0.0061(19)
C9 0.021(3) 0.015(2) 0.010(2) 0.0095(19) 0.005(2) 0.0076(19)
C10 0.016(3) 0.019(2) 0.022(3) 0.011(2) 0.008(2) 0.007(2)
C11 0.022(3) 0.023(2) 0.017(3) 0.009(2) -0.001(2) 0.000(2)
C12 0.028(3) 0.012(2) 0.013(2) 0.0038(19) 0.003(2) 0.006(2)
C13 0.022(3) 0.017(2) 0.026(3) 0.013(2) 0.011(2) 0.011(2)
C14 0.018(3) 0.015(2) 0.017(3) 0.007(2) 0.002(2) -0.0015(19)
C15 0.022(3) 0.034(3) 0.016(2) 0.017(2) 0.012(2) 0.016(2)
C16 0.017(3) 0.014(2) 0.010(2) 0.0033(19) 0.0021(19) 0.0049(19)
C17 0.011(2) 0.018(2) 0.017(2) 0.008(2) 0.0002(19) 0.0056(19)
C18 0.022(3) 0.017(2) 0.016(2) 0.007(2) 0.004(2) 0.000(2)
C19 0.029(3) 0.015(2) 0.009(2) 0.0057(19) -0.001(2) 0.010(2)
C20 0.022(3) 0.028(3) 0.015(2) 0.007(2) -0.001(2) 0.012(2)
C21 0.023(3) 0.025(2) 0.016(2) 0.012(2) 0.008(2) 0.008(2)
C22 0.021(3) 0.017(2) 0.025(3) 0.012(2) 0.012(2) 0.008(2)
C23 0.009(2) 0.017(2) 0.024(3) 0.010(2) 0.001(2) 0.0058(19)
C24 0.021(3) 0.017(2) 0.021(3) 0.007(2) 0.009(2) 0.005(2)
C25 0.021(3) 0.019(2) 0.024(3) 0.009(2) 0.008(2) 0.003(2)
C26 0.020(3) 0.010(2) 0.022(3) 0.002(2) -0.001(2) 0.0027(19)
C27 0.025(3) 0.023(2) 0.013(2) 0.005(2) 0.006(2) 0.010(2)
C28 0.018(3) 0.025(2) 0.024(3) 0.013(2) 0.005(2) 0.007(2)
C29 0.013(2) 0.018(2) 0.016(2) 0.005(2) -0.004(2) 0.0014(19)
C30 0.007(2) 0.020(2) 0.014(2) 0.0082(19) 0.0027(19) 0.0056(19)
C31 0.015(3) 0.024(2) 0.016(2) 0.006(2) 0.002(2) 0.008(2)
C32 0.019(3) 0.020(2) 0.026(3) 0.010(2) 0.005(2) 0.010(2)
C33 0.016(3) 0.031(3) 0.026(3) 0.020(2) 0.008(2) 0.013(2)
C34 0.016(3) 0.034(3) 0.021(3) 0.011(2) 0.003(2) 0.011(2)
C35 0.017(3) 0.019(2) 0.022(3) 0.009(2) 0.000(2) 0.006(2)
C36 0.016(3) 0.018(2) 0.014(2) 0.0016(19) 0.003(2) 0.0090(19)
C37 0.018(3) 0.014(2) 0.011(2) 0.0035(19) 0.005(2) 0.0054(19)
C38 0.023(3) 0.021(2) 0.016(2) 0.005(2) 0.002(2) 0.013(2)
C39 0.024(3) 0.013(2) 0.022(3) 0.007(2) 0.004(2) 0.008(2)
C40 0.026(3) 0.011(2) 0.010(2) -0.0013(18) 0.001(2) 0.0033(19)
C41 0.018(3) 0.020(2) 0.015(2) 0.006(2) 0.000(2) 0.009(2)
C42 0.024(3) 0.011(2) 0.016(2) 0.0033(19) 0.003(2) 0.0080(19)
B1 0.013(3) 0.012(2) 0.012(3) 0.005(2) 0.003(2) 0.005(2)
B2 0.011(3) 0.013(2) 0.010(3) 0.005(2) 0.001(2) 0.004(2)
B3 0.018(3) 0.011(2) 0.014(3) 0.008(2) 0.005(2) 0.005(2)
B4 0.018(3) 0.011(2) 0.011(3) 0.002(2) 0.004(2) 0.009(2)
B5 0.014(3) 0.014(2) 0.016(3) 0.009(2) 0.006(2) 0.005(2)
B6 0.014(3) 0.008(2) 0.009(2) 0.003(2) 0.003(2) 0.002(2)

loop_
_atom_type_symbol
_atom_type_description
_atom_type_scat_dispersion_real
_atom_type_scat_dispersion_imag
_atom_type_scat_source
C C 0.0033 0.0016 'International Tables Vol C Tables 4.2.6.8 and 6.1.1.4'
H H 0.0000 0.0000 'International Tables Vol C Tables 4.2.6.8 and 6.1.1.4'
B B 0.0013 0.0007 'International Tables Vol C Tables 4.2.6.8 and 6.1.1.4'
I I -0.4742 1.8119 'International Tables Vol C Tables 4.2.6.8 and 6.1.1.4'
O O 0.0106 0.0060 'International Tables Vol C Tables 4.2.6.8 and 6.1.1.4'

loop_
_geom_angle_atom_site_label_1
_geom_angle_atom_site_label_2
_geom_angle_atom_site_label_3
_geom_angle
_geom_angle_site_symmetry_1
_geom_angle_site_symmetry_3
B1 O1 C1 120.7(3) . .
B2 O2 C8 122.9(3) . .
B3 O3 C15 121.1(3) . .
B4 O4 C22 123.5(3) . .
B6 O5 C29 122.0(3) . .
B5 O6 C36 122.5(3) . .
O1 C1 H1A 109.7 . .
O1 C1 H1B 109.7 . .
O1 C1 C2 109.9(3) . .
H1A C1 H1B 108.2 . .
C2 C1 H1A 109.7 . .
C2 C1 H1B 109.7 . .
C3 C2 C1 121.8(4) . .
C3 C2 C7 117.8(4) . .
C7 C2 C1 120.4(4) . .
C2 C3 H3 119.2 . .
C4 C3 C2 121.6(4) . .
C4 C3 H3 119.2 . .
C3 C4 H4 120.5 . .
C5 C4 C3 119.1(4) . .
C5 C4 H4 120.5 . .
C4 C5 I1 119.1(3) . .
C4 C5 C6 121.2(4) . .
C6 C5 I1 119.6(3) . .
C5 C6 H6 120.6 . .
C7 C6 C5 118.7(4) . .
C7 C6 H6 120.6 . .
C2 C7 H7 119.2 . .
C6 C7 C2 121.5(4) . .
C6 C7 H7 119.2 . .
O2 C8 H8A 110.4 . .
O2 C8 H8B 110.4 . .
O2 C8 C9 106.7(3) . .
H8A C8 H8B 108.6 . .
C9 C8 H8A 110.4 . .
C9 C8 H8B 110.4 . .
C10 C9 C8 120.1(4) . .
C14 C9 C8 120.5(4) . .
C14 C9 C10 119.2(4) . .
C9 C10 H10 119.8 . .
C11 C10 C9 120.4(4) . .
C11 C10 H10 119.8 . .
C10 C11 H11 120.2 . .
C12 C11 C10 119.7(4) . .
C12 C11 H11 120.2 . .
C11 C12 I2 120.6(3) . .
C11 C12 C13 120.8(4) . .
C13 C12 I2 118.5(3) . .
C12 C13 H13 120.5 . .
C14 C13 C12 119.0(4) . .
C14 C13 H13 120.5 . .
C9 C14 H14 119.6 . .
C13 C14 C9 120.8(4) . .
C13 C14 H14 119.6 . .
O3 C15 H15A 109.5 . .
O3 C15 H15B 109.5 . .
O3 C15 C16 110.8(3) . .
H15A C15 H15B 108.1 . .
C16 C15 H15A 109.5 . .
C16 C15 H15B 109.5 . .
C17 C16 C15 119.1(4) . .
C17 C16 C21 118.3(4) . .
C21 C16 C15 122.6(4) . .
C16 C17 H17 119.1 . .
C16 C17 C18 121.8(4) . .
C18 C17 H17 119.1 . .
C17 C18 H18 120.8 . .
C19 C18 C17 118.5(4) . .
C19 C18 H18 120.8 . .
C18 C19 I3 119.6(3) . .
C20 C19 I3 118.9(3) . .
C20 C19 C18 121.4(4) . .
C19 C20 H20 120.5 . .
C19 C20 C21 119.1(4) . .
C21 C20 H20 120.5 . .
C16 C21 H21 119.6 . .
C20 C21 C16 120.8(4) . .
C20 C21 H21 119.6 . .
O4 C22 H22A 109.8 . .
O4 C22 H22B 109.8 . .
O4 C22 C23 109.3(3) . .
H22A C22 H22B 108.3 . .
C23 C22 H22A 109.8 . .
C23 C22 H22B 109.8 . .
C24 C23 C22 121.2(4) . .
C24 C23 C28 118.8(4) . .
C28 C23 C22 120.0(4) . .
C23 C24 H24 119.5 . .
C23 C24 C25 120.9(4) . .
C25 C24 H24 119.5 . .
C24 C25 H25 120.8 . .
C24 C25 C26 118.5(4) . .
C26 C25 H25 120.8 . .
C25 C26 I4 119.1(3) . .
C27 C26 I4 119.8(3) . .
C27 C26 C25 121.0(4) . .
C26 C27 H27 120.1 . .
C28 C27 C26 119.8(4) . .
C28 C27 H27 120.1 . .
C23 C28 H28 119.5 . .
C27 C28 C23 120.9(4) . .
C27 C28 H28 119.5 . .
O5 C29 H29A 109.2 . .
O5 C29 H29B 109.2 . .
O5 C29 C30 112.2(3) . .
H29A C29 H29B 107.9 . .
C30 C29 H29A 109.2 . .
C30 C29 H29B 109.2 . .
C31 C30 C29 123.8(4) . .
C31 C30 C35 118.1(4) . .
C35 C30 C29 118.2(4) . .
C30 C31 H31 119.4 . .
C32 C31 C30 121.2(4) . .
C32 C31 H31 119.4 . .
C31 C32 H32 120.2 . .
C31 C32 C33 119.6(4) . .
C33 C32 H32 120.2 . .
C32 C33 I5 120.0(3) . .
C34 C33 I5 119.7(3) . .
C34 C33 C32 120.3(4) . .
C33 C34 H34 120.5 . .
C33 C34 C35 119.0(4) . .
C35 C34 H34 120.5 . .
C30 C35 H35 119.1 . .
C34 C35 C30 121.7(4) . .
C34 C35 H35 119.1 . .
O6 C36 H36A 109.9 . .
O6 C36 H36B 109.9 . .
O6 C36 C37 108.8(3) . .
H36A C36 H36B 108.3 . .
C37 C36 H36A 109.9 . .
C37 C36 H36B 109.9 . .
C38 C37 C36 119.9(4) . .
C38 C37 C42 118.6(4) . .
C42 C37 C36 121.4(4) . .
C37 C38 H38 119.2 . .
C39 C38 C37 121.6(4) . .
C39 C38 H38 119.2 . .
C38 C39 H39 120.7 . .
C38 C39 C40 118.6(4) . .
C40 C39 H39 120.7 . .
C39 C40 I6 119.2(3) . .
C41 C40 I6 119.6(3) . .
C41 C40 C39 121.2(4) . .
C40 C41 H41 120.2 . .
C40 C41 C42 119.6(4) . .
C42 C41 H41 120.2 . .
C37 C42 H42 119.8 . .
C41 C42 C37 120.4(4) . .
C41 C42 H42 119.8 . .
O1 B1 B2 127.4(4) . .
O1 B1 B3 116.1(4) . 2_676
O1 B1 B4 115.3(4) . 2_676
O1 B1 B5 121.9(4) . .
O1 B1 B6 124.6(4) . 2_676
B2 B1 B3 110.1(3) . 2_676
B2 B1 B4 110.0(3) . 2_676
B2 B1 B5 63.5(3) . .
B2 B1 B6 61.6(3) . 2_676
B4 B1 B3 57.2(2) 2_676 2_676
B4 B1 B5 107.8(3) 2_676 .
B4 B1 B6 58.8(3) 2_676 2_676
B5 B1 B3 60.1(3) . 2_676
B5 B1 B6 110.3(3) . 2_676
B6 B1 B3 104.5(3) 2_676 2_676
O2 B2 B1 118.8(4) . .
O2 B2 B3 123.5(4) . .
O2 B2 B4 122.9(4) . .
O2 B2 B5 120.0(3) . .
O2 B2 B6 123.5(4) . 2_676
B1 B2 B3 111.1(3) . .
B1 B2 B4 108.5(3) . .
B1 B2 B5 60.3(3) . .
B1 B2 B6 61.5(3) . 2_676
B3 B2 B4 56.7(2) . .
B3 B2 B5 106.3(3) . .
B3 B2 B6 61.7(3) . 2_676
B5 B2 B4 59.7(3) . .
B6 B2 B4 105.9(3) 2_676 .
B6 B2 B5 107.8(3) 2_676 .
O3 B3 B1 125.4(4) . 2_676
O3 B3 B2 121.0(4) . .
O3 B3 B4 125.6(4) . .
O3 B3 B5 118.1(3) . 2_676
O3 B3 B6 116.5(4) . 2_676
B2 B3 B1 109.9(3) . 2_676
B2 B3 B5 106.9(3) . 2_676
B2 B3 B6 60.3(3) . 2_676
B4 B3 B1 59.3(3) . 2_676
B4 B3 B2 65.9(3) . .
B4 B3 B5 107.9(3) . 2_676
B4 B3 B6 112.0(3) . 2_676
B5 B3 B1 58.2(3) 2_676 2_676
B6 B3 B1 104.5(3) 2_676 2_676
B6 B3 B5 57.0(3) 2_676 2_676
O4 B4 B1 126.9(4) . 2_676
O4 B4 B2 117.4(3) . .
O4 B4 B3 118.1(4) . .
O4 B4 B5 121.6(3) . .
O4 B4 B6 126.7(4) . .
B1 B4 B2 106.6(3) 2_676 .
B1 B4 B5 105.7(3) 2_676 .
B3 B4 B1 63.5(3) . 2_676
B3 B4 B2 57.4(3) . .
B3 B4 B5 105.9(3) . .
B3 B4 B6 111.1(3) . .
B5 B4 B2 58.6(3) . .
B6 B4 B1 61.0(3) . 2_676
B6 B4 B2 105.2(3) . .
B6 B4 B5 57.4(3) . .
O6 B5 B1 125.0(4) . .
O6 B5 B2 123.5(4) . .
O6 B5 B3 123.8(4) . 2_676
O6 B5 B4 119.5(4) . .
O6 B5 B6 117.9(4) . .
B1 B5 B2 56.2(3) . .
B1 B5 B3 61.6(3) . 2_676
B1 B5 B4 106.7(3) . .
B2 B5 B4 61.7(3) . .
B3 B5 B2 105.6(3) 2_676 .
B3 B5 B4 106.2(3) 2_676 .
B6 B5 B1 110.8(3) . .
B6 B5 B2 108.3(3) . .
B6 B5 B3 61.4(3) . 2_676
B6 B5 B4 58.1(3) . .
O5 B6 B1 117.3(3) . 2_676
O5 B6 B2 116.8(3) . 2_676
O5 B6 B3 123.3(4) . 2_676
O5 B6 B4 122.0(4) . .
O5 B6 B5 126.3(3) . .
B1 B6 B2 56.9(3) 2_676 2_676
B1 B6 B3 104.4(3) 2_676 2_676
B2 B6 B3 58.0(3) 2_676 2_676
B4 B6 B1 60.2(3) . 2_676
B4 B6 B2 107.2(3) . 2_676
B4 B6 B3 111.2(3) . 2_676
B5 B6 B1 110.5(3) . 2_676
B5 B6 B2 108.7(3) . 2_676
B5 B6 B3 61.6(3) . 2_676
B5 B6 B4 64.5(3) . .

loop_
_geom_bond_atom_site_label_1
_geom_bond_atom_site_label_2
_geom_bond_distance
_geom_bond_site_symmetry_2
I1 C5 2.103(4) .
I2 C12 2.094(4) .
I3 C19 2.104(4) .
I4 C26 2.104(4) .
I5 C33 2.105(4) .
I6 C40 2.105(4) .
O1 C1 1.442(5) .
O1 B1 1.408(5) .
O2 C8 1.458(5) .
O2 B2 1.380(5) .
O3 C15 1.434(5) .
O3 B3 1.383(6) .
O4 C22 1.450(5) .
O4 B4 1.369(6) .
O5 C29 1.426(5) .
O5 B6 1.408(5) .
O6 C36 1.449(5) .
O6 B5 1.364(5) .
C1 H1A 0.9900 .
C1 H1B 0.9900 .
C1 C2 1.507(6) .
C2 C3 1.384(6) .
C2 C7 1.394(6) .
C3 H3 0.9500 .
C3 C4 1.380(6) .
C4 H4 0.9500 .
C4 C5 1.377(6) .
C5 C6 1.382(6) .
C6 H6 0.9500 .
C6 C7 1.382(6) .
C7 H7 0.9500 .
C8 H8A 0.9900 .
C8 H8B 0.9900 .
C8 C9 1.496(5) .
C9 C10 1.391(6) .
C9 C14 1.390(6) .
C10 H10 0.9500 .
C10 C11 1.390(6) .
C11 H11 0.9500 .
C11 C12 1.375(6) .
C12 C13 1.393(6) .
C13 H13 0.9500 .
C13 C14 1.387(6) .
C14 H14 0.9500 .
C15 H15A 0.9900 .
C15 H15B 0.9900 .
C15 C16 1.499(6) .
C16 C17 1.375(6) .
C16 C21 1.393(6) .
C17 H17 0.9500 .
C17 C18 1.388(6) .
C18 H18 0.9500 .
C18 C19 1.379(6) .
C19 C20 1.373(6) .
C20 H20 0.9500 .
C20 C21 1.391(6) .
C21 H21 0.9500 .
C22 H22A 0.9900 .
C22 H22B 0.9900 .
C22 C23 1.508(6) .
C23 C24 1.380(6) .
C23 C28 1.392(6) .
C24 H24 0.9500 .
C24 C25 1.391(6) .
C25 H25 0.9500 .
C25 C26 1.388(6) .
C26 C27 1.370(6) .
C27 H27 0.9500 .
C27 C28 1.366(6) .
C28 H28 0.9500 .
C29 H29A 0.9900 .
C29 H29B 0.9900 .
C29 C30 1.505(6) .
C30 C31 1.382(6) .
C30 C35 1.392(6) .
C31 H31 0.9500 .
C31 C32 1.379(6) .
C32 H32 0.9500 .
C32 C33 1.393(6) .
C33 C34 1.379(6) .
C34 H34 0.9500 .
C34 C35 1.384(6) .
C35 H35 0.9500 .
C36 H36A 0.9900 .
C36 H36B 0.9900 .
C36 C37 1.507(6) .
C37 C38 1.387(6) .
C37 C42 1.396(6) .
C38 H38 0.9500 .
C38 C39 1.378(6) .
C39 H39 0.9500 .
C39 C40 1.393(6) .
C40 C41 1.372(6) .
C41 H41 0.9500 .
C41 C42 1.388(6) .
C42 H42 0.9500 .
B1 B2 1.754(7) .
B1 B3 1.898(7) 2_676
B1 B4 1.824(6) 2_676
B1 B5 1.834(7) .
B1 B6 1.840(6) 2_676
B2 B3 1.798(7) .
B2 B4 1.949(7) .
B2 B5 1.889(7) .
B2 B6 1.842(6) 2_676
B3 B4 1.784(7) .
B3 B5 1.871(7) 2_676
B3 B6 1.867(7) 2_676
B4 B5 1.912(7) .
B4 B6 1.799(7) .
B5 B6 1.783(7) .
